data_2239812
loop_
_publ_author_name
'Deblitz, Raik'
'Hrib, Cristian G.'
'Hilfert, Liane'
'Edelmann, Frank T.'

_publ_section_title
;
 Crystal structure of the high-energy-density material guanylurea
 dipicrylamide
;
_journal_issue 8
_journal_name_full 'Acta Crystallographica Section E'
_journal_page_first 111
_journal_page_last 114
_journal_paper_doi 10.1107/S1600536814017164
_journal_volume 70
_journal_year 2014
_chemical_formula_iupac 'C2 H7 N4 O +, C12 H4 N7 O12 -'
_chemical_formula_moiety 'C2 H7 N4 O +, C12 H4 N7 O12 -'
_chemical_formula_sum 'C14 H11 N11 O13'
_chemical_formula_weight 541.34
_chemical_name_systematic
;
1-Carbamoylguanidinium bis(2,4,6-trinitrophenyl)azanide
;
_space_group_IT_number 2
_symmetry_cell_setting triclinic
_symmetry_space_group_name_Hall '-P 1'
_symmetry_space_group_name_H-M 'P -1'
_atom_sites_solution_hydrogens geom
_atom_sites_solution_primary direct
_atom_sites_solution_secondary difmap
_audit_creation_method SHELXL-97
_cell_angle_alpha 87.79(3)
_cell_angle_beta 76.18(3)
_cell_angle_gamma 77.59(3)
_cell_formula_units_Z 2
_cell_length_a 7.9764(16)
_cell_length_b 8.6658(17)
_cell_length_c 15.278(3)
_cell_measurement_reflns_used 15866
_cell_measurement_temperature 173(2)
_cell_measurement_theta_max 29.55
_cell_measurement_theta_min 2.40
_cell_volume 1001.4(4)
_computing_cell_refinement 'X-AREA (Stoe & Cie, 2002)'
_computing_data_collection 'X-AREA (Stoe & Cie, 2002)'
_computing_data_reduction 'X-RED (Stoe & Cie, 2002)'
_computing_molecular_graphics 'XP in SHELXTL (Sheldrick, 2008)'
_computing_publication_material 'SHELXL97 (Sheldrick, 2008)'
_computing_structure_refinement 'SHELXL97 (Sheldrick, 2008)'
_computing_structure_solution 'SHELXS97 (Sheldrick, 2008)'
_diffrn_ambient_temperature 173(2)
_diffrn_detector_area_resol_mean 6.67
_diffrn_measured_fraction_theta_full 0.991
_diffrn_measured_fraction_theta_max 0.991
_diffrn_measurement_device_type 'Stoe IPDS 2T'
_diffrn_measurement_method 'rotation method'
_diffrn_radiation_monochromator graphite
_diffrn_radiation_source 'fine-focus sealed tube'
_diffrn_radiation_type MoK\a
_diffrn_radiation_wavelength 0.71073
_diffrn_reflns_av_R_equivalents 0.0286
_diffrn_reflns_av_sigmaI/netI 0.0239
_diffrn_reflns_limit_h_max 10
_diffrn_reflns_limit_h_min -10
_diffrn_reflns_limit_k_max 10
_diffrn_reflns_limit_k_min -11
_diffrn_reflns_limit_l_max 20
_diffrn_reflns_limit_l_min -20
_diffrn_reflns_number 12316
_diffrn_reflns_theta_full 29.15
_diffrn_reflns_theta_max 29.15
_diffrn_reflns_theta_min 2.41
_exptl_absorpt_coefficient_mu 0.161
_exptl_absorpt_correction_T_max 0.8620
_exptl_absorpt_correction_T_min 0.8614
_exptl_absorpt_correction_type sphere
_exptl_absorpt_process_details
;
[the interpolation procedure of Dwiggins (1975) is used with some
modification]
;
_exptl_crystal_colour red
_exptl_crystal_density_diffrn 1.795
_exptl_crystal_density_method 'not measured'
_exptl_crystal_description platelet
_exptl_crystal_F_000 552
_exptl_crystal_size_max 0.40
_exptl_crystal_size_mid 0.20
_exptl_crystal_size_min 0.10
_exptl_crystal_size_rad 0.4000
_refine_diff_density_max 0.380
_refine_diff_density_min -0.240
_refine_ls_extinction_method none
_refine_ls_goodness_of_fit_ref 1.023
_refine_ls_hydrogen_treatment refall
_refine_ls_matrix_type full
_refine_ls_number_parameters 387
_refine_ls_number_reflns 5347
_refine_ls_number_restraints 0
_refine_ls_restrained_S_all 1.023
_refine_ls_R_factor_all 0.0447
_refine_ls_R_factor_gt 0.0366
_refine_ls_shift/su_max 0.000
_refine_ls_shift/su_mean 0.000
_refine_ls_structure_factor_coef Fsqd
_refine_ls_weighting_details 'calc w=1/[\s^2^(Fo^2^)+(0.0535P)^2^+0.3153P] where P=(Fo^2^+2Fc^2^)/3'
_refine_ls_weighting_scheme calc
_refine_ls_wR_factor_gt 0.0931
_refine_ls_wR_factor_ref 0.0972
_reflns_number_gt 4600
_reflns_number_total 5347
_reflns_threshold_expression I>2sigma(I)
_cod_data_source_file zl2596sup1.cif
_cod_data_source_block I
_cod_original_cell_volume 1001.4(3)
_cod_database_code 2239812
_cod_database_fobs_code 2239812

loop_
_symmetry_equiv_pos_as_xyz
'x, y, z'
'-x, -y, -z'

loop_
_atom_site_type_symbol
_atom_site_label
_atom_site_fract_x
_atom_site_fract_y
_atom_site_fract_z
_atom_site_U_iso_or_equiv
_atom_site_adp_type
_atom_site_calc_flag
_atom_site_occupancy
_atom_site_symmetry_multiplicity
C C1 0.13227(14) 0.24457(12) 0.39236(7) 0.0151(2) Uani d 1 1
C C2 -0.03965(14) 0.21716(13) 0.43593(7) 0.0158(2) Uani d 1 1
C C3 -0.11338(14) 0.23130(13) 0.52583(8) 0.0171(2) Uani d 1 1
C C4 -0.02176(15) 0.28759(13) 0.58079(7) 0.0179(2) Uani d 1 1
C C5 0.13785(15) 0.33132(13) 0.54440(8) 0.0178(2) Uani d 1 1
C C6 0.20813(14) 0.31551(13) 0.45315(8) 0.0162(2) Uani d 1 1
C C7 0.36230(14) 0.18019(13) 0.25658(7) 0.0155(2) Uani d 1 1
C C8 0.39833(14) 0.26546(13) 0.17498(7) 0.0163(2) Uani d 1 1
C C9 0.56417(15) 0.25536(13) 0.11987(7) 0.0172(2) Uani d 1 1
C C10 0.70261(14) 0.14633(13) 0.14019(7) 0.0173(2) Uani d 1 1
C C11 0.67718(15) 0.04590(13) 0.21192(8) 0.0171(2) Uani d 1 1
C C12 0.51165(15) 0.06495(13) 0.26863(7) 0.0158(2) Uani d 1 1
C C13 0.52565(15) 0.81485(13) 0.08734(8) 0.0179(2) Uani d 1 1
C C14 0.71331(15) 0.61455(13) 0.16006(8) 0.0172(2) Uani d 1 1
N N1 0.19803(13) 0.19905(13) 0.30867(7) 0.0200(2) Uani d 1 1
N N2 -0.13796(12) 0.16126(11) 0.37884(6) 0.01692(18) Uani d 1 1
N N3 -0.09042(14) 0.29484(14) 0.67591(7) 0.0238(2) Uani d 1 1
N N4 0.37044(13) 0.37051(12) 0.41873(7) 0.0205(2) Uani d 1 1
N N5 0.25570(14) 0.37578(12) 0.14648(7) 0.0213(2) Uani d 1 1
N N6 0.88031(14) 0.14007(13) 0.08619(7) 0.0234(2) Uani d 1 1
N N7 0.49658(13) -0.04504(12) 0.34353(7) 0.01838(19) Uani d 1 1
N N8 0.35796(15) 0.88985(15) 0.09821(8) 0.0259(2) Uani d 1 1
N N9 0.55299(13) 0.69662(12) 0.15042(7) 0.01906(19) Uani d 1 1
N N10 0.85939(14) 0.63735(14) 0.10593(8) 0.0261(2) Uani d 1 1
N N11 0.71516(15) 0.51081(12) 0.22520(7) 0.0215(2) Uani d 1 1
O O1 -0.16781(14) 0.24229(13) 0.31524(7) 0.0337(2) Uani d 1 1
O O2 -0.18842(15) 0.03875(12) 0.39857(7) 0.0314(2) Uani d 1 1
O O3 -0.22256(13) 0.23815(13) 0.70773(6) 0.0304(2) Uani d 1 1
O O4 -0.01651(15) 0.35404(17) 0.72337(7) 0.0422(3) Uani d 1 1
O O5 0.47838(14) 0.35606(16) 0.46451(8) 0.0397(3) Uani d 1 1
O O6 0.38899(13) 0.43379(11) 0.34384(6) 0.0274(2) Uani d 1 1
O O7 0.10972(12) 0.34437(13) 0.16262(7) 0.0317(2) Uani d 1 1
O O8 0.29112(15) 0.49270(13) 0.10475(8) 0.0367(2) Uani d 1 1
O O9 0.90145(13) 0.24434(14) 0.03099(7) 0.0352(2) Uani d 1 1
O O10 0.99853(12) 0.03311(14) 0.09936(8) 0.0354(2) Uani d 1 1
O O11 0.58711(14) -0.17887(11) 0.32959(7) 0.0294(2) Uani d 1 1
O O12 0.39664(14) 0.00059(12) 0.41533(6) 0.0307(2) Uani d 1 1
O O13 0.64763(12) 0.84315(11) 0.02764(6) 0.02486(19) Uani d 1 1
H H3 -0.223(2) 0.207(2) 0.5474(11) 0.025(4) Uiso d 1 1
H H5 0.199(2) 0.369(2) 0.5811(11) 0.024(4) Uiso d 1 1
H H8A 0.333(3) 0.968(2) 0.0628(13) 0.037(5) Uiso d 1 1
H H8B 0.277(3) 0.865(2) 0.1401(13) 0.033(5) Uiso d 1 1
H H9 0.583(2) 0.321(2) 0.0692(11) 0.025(4) Uiso d 1 1
H H9A 0.465(3) 0.679(2) 0.1898(12) 0.031(4) Uiso d 1 1
H H10A 0.852(3) 0.705(2) 0.0631(13) 0.038(5) Uiso d 1 1
H H10B 0.958(3) 0.589(3) 0.1157(14) 0.046(5) Uiso d 1 1
H H11 0.768(2) -0.030(2) 0.2250(11) 0.027(4) Uiso d 1 1
H H11A 0.814(3) 0.462(2) 0.2352(12) 0.031(4) Uiso d 1 1
H H11B 0.621(3) 0.502(2) 0.2631(13) 0.034(5) Uiso d 1 1

loop_
_atom_site_aniso_label
_atom_site_aniso_U_11
_atom_site_aniso_U_22
_atom_site_aniso_U_33
_atom_site_aniso_U_12
_atom_site_aniso_U_13
_atom_site_aniso_U_23
C1 0.0106(5) 0.0169(5) 0.0157(5) -0.0022(4) -0.0004(4) 0.0022(4)
C2 0.0119(5) 0.0176(5) 0.0176(5) -0.0037(4) -0.0027(4) 0.0021(4)
C3 0.0119(5) 0.0191(5) 0.0183(5) -0.0038(4) 0.0000(4) 0.0035(4)
C4 0.0150(5) 0.0215(5) 0.0140(5) -0.0025(4) 0.0013(4) 0.0006(4)
C5 0.0156(5) 0.0189(5) 0.0177(5) -0.0028(4) -0.0020(4) -0.0014(4)
C6 0.0107(4) 0.0180(5) 0.0183(5) -0.0035(4) 0.0004(4) 0.0004(4)
C7 0.0127(5) 0.0192(5) 0.0142(5) -0.0038(4) -0.0015(4) -0.0015(4)
C8 0.0135(5) 0.0187(5) 0.0148(5) 0.0004(4) -0.0027(4) -0.0009(4)
C9 0.0165(5) 0.0200(5) 0.0138(5) -0.0037(4) -0.0012(4) 0.0000(4)
C10 0.0119(5) 0.0221(5) 0.0157(5) -0.0032(4) 0.0009(4) -0.0018(4)
C11 0.0132(5) 0.0193(5) 0.0179(5) -0.0013(4) -0.0036(4) -0.0011(4)
C12 0.0156(5) 0.0175(5) 0.0144(5) -0.0043(4) -0.0032(4) 0.0016(4)
C13 0.0162(5) 0.0205(5) 0.0161(5) -0.0013(4) -0.0045(4) 0.0004(4)
C14 0.0141(5) 0.0177(5) 0.0186(5) -0.0025(4) -0.0024(4) 0.0017(4)
N1 0.0121(4) 0.0303(5) 0.0162(4) -0.0043(4) -0.0006(3) -0.0014(4)
N2 0.0126(4) 0.0196(4) 0.0179(4) -0.0037(3) -0.0025(3) 0.0027(3)
N3 0.0185(5) 0.0332(5) 0.0160(5) -0.0033(4) 0.0013(4) -0.0005(4)
N4 0.0147(4) 0.0227(5) 0.0229(5) -0.0072(4) 0.0018(4) -0.0041(4)
N5 0.0184(5) 0.0226(5) 0.0190(5) 0.0031(4) -0.0038(4) 0.0003(4)
N6 0.0138(5) 0.0314(5) 0.0214(5) -0.0033(4) 0.0016(4) -0.0001(4)
N7 0.0176(5) 0.0184(4) 0.0191(4) -0.0044(3) -0.0039(4) 0.0028(3)
N8 0.0152(5) 0.0320(6) 0.0261(5) 0.0018(4) -0.0037(4) 0.0071(4)
N9 0.0110(4) 0.0246(5) 0.0190(5) -0.0024(4) -0.0006(4) 0.0052(4)
N10 0.0120(5) 0.0321(6) 0.0286(5) -0.0002(4) -0.0002(4) 0.0146(4)
N11 0.0164(5) 0.0220(5) 0.0238(5) -0.0031(4) -0.0025(4) 0.0086(4)
O1 0.0378(6) 0.0385(5) 0.0367(5) -0.0192(4) -0.0248(5) 0.0205(4)
O2 0.0435(6) 0.0256(5) 0.0346(5) -0.0194(4) -0.0177(5) 0.0086(4)
O3 0.0249(5) 0.0429(6) 0.0193(4) -0.0115(4) 0.0059(4) 0.0034(4)
O4 0.0331(6) 0.0761(9) 0.0199(5) -0.0200(6) -0.0015(4) -0.0126(5)
O5 0.0232(5) 0.0655(8) 0.0370(6) -0.0218(5) -0.0092(4) 0.0016(5)
O6 0.0252(5) 0.0296(5) 0.0252(4) -0.0133(4) 0.0044(4) 0.0024(4)
O7 0.0154(4) 0.0409(5) 0.0363(5) 0.0005(4) -0.0075(4) 0.0043(4)
O8 0.0336(5) 0.0282(5) 0.0433(6) 0.0004(4) -0.0078(5) 0.0145(4)
O9 0.0218(5) 0.0443(6) 0.0327(5) -0.0087(4) 0.0060(4) 0.0125(4)
O10 0.0134(4) 0.0450(6) 0.0387(6) 0.0043(4) 0.0011(4) 0.0058(5)
O11 0.0363(5) 0.0191(4) 0.0281(5) 0.0028(4) -0.0070(4) 0.0027(3)
O12 0.0329(5) 0.0293(5) 0.0202(4) 0.0006(4) 0.0050(4) 0.0062(4)
O13 0.0184(4) 0.0303(5) 0.0208(4) -0.0003(3) -0.0007(3) 0.0089(3)

loop_
_atom_type_symbol
_atom_type_description
_atom_type_scat_dispersion_real
_atom_type_scat_dispersion_imag
_atom_type_scat_source
C C 0.0033 0.0016 'International Tables Vol C Tables 4.2.6.8 and 6.1.1.4'
H H 0.0000 0.0000 'International Tables Vol C Tables 4.2.6.8 and 6.1.1.4'
N N 0.0061 0.0033 'International Tables Vol C Tables 4.2.6.8 and 6.1.1.4'
O O 0.0106 0.0060 'International Tables Vol C Tables 4.2.6.8 and 6.1.1.4'

loop_
_geom_angle_atom_site_label_1
_geom_angle_atom_site_label_2
_geom_angle_atom_site_label_3
_geom_angle
N1 C1 C2 118.13(10)
N1 C1 C6 130.03(10)
C2 C1 C6 111.79(10)
C3 C2 C1 125.42(10)
C3 C2 N2 117.65(10)
C1 C2 N2 116.84(10)
C2 C3 C4 118.04(10)
C2 C3 H3 118.7(10)
C4 C3 H3 123.2(10)
C5 C4 C3 121.07(10)
C5 C4 N3 119.53(11)
C3 C4 N3 119.37(10)
C6 C5 C4 119.18(11)
C6 C5 H5 119.8(10)
C4 C5 H5 121.0(10)
C5 C6 C1 123.71(10)
C5 C6 N4 116.52(10)
C1 C6 N4 119.74(10)
N1 C7 C12 125.74(10)
N1 C7 C8 121.07(10)
C12 C7 C8 112.79(10)
C9 C8 C7 124.08(10)
C9 C8 N5 115.57(10)
C7 C8 N5 120.32(10)
C8 C9 C10 118.29(11)
C8 C9 H9 121.0(10)
C10 C9 H9 120.7(10)
C11 C10 C9 121.68(11)
C11 C10 N6 119.08(10)
C9 C10 N6 119.23(11)
C12 C11 C10 118.50(10)
C12 C11 H11 119.0(11)
C10 C11 H11 122.4(11)
C11 C12 C7 124.02(10)
C11 C12 N7 115.00(10)
C7 C12 N7 120.98(10)
O13 C13 N8 124.37(11)
O13 C13 N9 121.68(11)
N8 C13 N9 113.95(11)
N10 C14 N11 121.48(11)
N10 C14 N9 121.00(11)
N11 C14 N9 117.52(11)
C1 N1 C7 131.66(10)
O1 N2 O2 123.85(10)
O1 N2 C2 117.73(10)
O2 N2 C2 118.40(10)
O4 N3 O3 122.46(11)
O4 N3 C4 119.22(11)
O3 N3 C4 118.32(11)
O5 N4 O6 123.58(11)
O5 N4 C6 119.33(11)
O6 N4 C6 117.07(10)
O7 N5 O8 123.41(11)
O7 N5 C8 118.60(10)
O8 N5 C8 117.94(11)
O10 N6 O9 124.42(11)
O10 N6 C10 118.28(11)
O9 N6 C10 117.29(11)
O12 N7 O11 123.96(11)
O12 N7 C12 118.82(10)
O11 N7 C12 117.22(10)
C13 N8 H8A 118.3(13)
C13 N8 H8B 121.2(13)
H8A N8 H8B 120.4(18)
C14 N9 C13 125.47(10)
C14 N9 H9A 115.3(12)
C13 N9 H9A 118.9(12)
C14 N10 H10A 118.5(13)
C14 N10 H10B 119.0(14)
H10A N10 H10B 122.4(19)
C14 N11 H11A 119.4(12)
C14 N11 H11B 121.4(13)
H11A N11 H11B 118.3(18)

loop_
_geom_bond_atom_site_label_1
_geom_bond_atom_site_label_2
_geom_bond_distance
C1 N1 1.3021(15)
C1 C2 1.4394(15)
C1 C6 1.4419(16)
C2 C3 1.3577(16)
C2 N2 1.4605(15)
C3 C4 1.3981(17)
C3 H3 0.924(18)
C4 C5 1.3880(16)
C4 N3 1.4241(15)
C5 C6 1.3728(16)
C5 H5 0.933(17)
C6 N4 1.4493(15)
C7 N1 1.3403(15)
C7 C12 1.4247(16)
C7 C8 1.4256(16)
C8 C9 1.3748(16)
C8 N5 1.4612(15)
C9 C10 1.3789(16)
C9 H9 0.943(17)
C10 C11 1.3770(16)
C10 N6 1.4506(15)
C11 C12 1.3755(16)
C11 H11 0.926(17)
C12 N7 1.4602(15)
C13 O13 1.2248(15)
C13 N8 1.3295(16)
C13 N9 1.3980(15)
C14 N10 1.3064(16)
C14 N11 1.3158(15)
C14 N9 1.3615(15)
N2 O1 1.2167(13)
N2 O2 1.2169(14)
N3 O4 1.2245(16)
N3 O3 1.2441(15)
N4 O5 1.2170(15)
N4 O6 1.2398(14)
N5 O7 1.2184(15)
N5 O8 1.2248(15)
N6 O10 1.2205(15)
N6 O9 1.2228(15)
N7 O12 1.2146(14)
N7 O11 1.2237(14)
N8 H8A 0.87(2)
N8 H8B 0.85(2)
N9 H9A 0.845(19)
N10 H10A 0.86(2)
N10 H10B 0.85(2)
N11 H11A 0.859(19)
N11 H11B 0.85(2)

loop_
_geom_hbond_atom_site_label_D
_geom_hbond_atom_site_label_H
_geom_hbond_atom_site_label_A
_geom_hbond_site_symmetry_A
_geom_hbond_distance_DH
_geom_hbond_distance_HA
_geom_hbond_distance_DA
_geom_hbond_angle_DHA
N8 H8A O13 2_675 0.87(2) 2.11(2) 2.9507(17) 163.1(18)
N8 H8B O3 2_566 0.85(2) 2.434(19) 3.1495(18) 142.4(16)
N10 H10A O13 . 0.86(2) 1.98(2) 2.6403(16) 132.2(17)
N10 H10A O9 2_765 0.86(2) 2.26(2) 2.7991(17) 120.7(16)
N11 H11A O1 1_655 0.859(19) 2.222(18) 2.7590(16) 120.5(15)
N11 H11B O6 . 0.85(2) 2.15(2) 2.9833(17) 167.7(18)

loop_
_geom_torsion_atom_site_label_1
_geom_torsion_atom_site_label_2
_geom_torsion_atom_site_label_3
_geom_torsion_atom_site_label_4
_geom_torsion
N1 C1 C2 C3 167.76(11)
C6 C1 C2 C3 -9.85(15)
N1 C1 C2 N2 -8.72(15)
C6 C1 C2 N2 173.68(9)
C1 C2 C3 C4 4.74(17)
N2 C2 C3 C4 -178.81(10)
C2 C3 C4 C5 1.49(17)
C2 C3 C4 N3 -176.28(10)
C3 C4 C5 C6 -1.44(17)
N3 C4 C5 C6 176.32(10)
C4 C5 C6 C1 -4.75(17)
C4 C5 C6 N4 177.02(10)
N1 C1 C6 C5 -167.52(12)
C2 C1 C6 C5 9.72(15)
N1 C1 C6 N4 10.66(18)
C2 C1 C6 N4 -172.10(9)
N1 C7 C8 C9 177.97(11)
C12 C7 C8 C9 -8.94(16)
N1 C7 C8 N5 0.00(16)
C12 C7 C8 N5 173.10(10)
C7 C8 C9 C10 5.82(17)
N5 C8 C9 C10 -176.13(10)
C8 C9 C10 C11 1.94(17)
C8 C9 C10 N6 -176.35(10)
C9 C10 C11 C12 -5.54(17)
N6 C10 C11 C12 172.75(10)
C10 C11 C12 C7 1.73(17)
C10 C11 C12 N7 -179.28(10)
N1 C7 C12 C11 177.77(11)
C8 C7 C12 C11 5.06(16)
N1 C7 C12 N7 -1.17(17)
C8 C7 C12 N7 -173.87(10)
C2 C1 N1 C7 -165.33(12)
C6 C1 N1 C7 11.8(2)
C12 C7 N1 C1 66.71(19)
C8 C7 N1 C1 -121.14(14)
C3 C2 N2 O1 125.71(12)
C1 C2 N2 O1 -57.53(14)
C3 C2 N2 O2 -52.73(15)
C1 C2 N2 O2 124.03(12)
C5 C4 N3 O4 7.09(18)
C3 C4 N3 O4 -175.11(12)
C5 C4 N3 O3 -171.84(11)
C3 C4 N3 O3 5.96(17)
C5 C6 N4 O5 34.71(16)
C1 C6 N4 O5 -143.59(12)
C5 C6 N4 O6 -143.68(11)
C1 C6 N4 O6 38.02(15)
C9 C8 N5 O7 147.05(12)
C7 C8 N5 O7 -34.82(16)
C9 C8 N5 O8 -30.50(16)
C7 C8 N5 O8 147.63(12)
C11 C10 N6 O10 8.75(17)
C9 C10 N6 O10 -172.92(12)
C11 C10 N6 O9 -170.40(12)
C9 C10 N6 O9 7.93(17)
C11 C12 N7 O12 145.75(11)
C7 C12 N7 O12 -35.22(16)
C11 C12 N7 O11 -34.09(15)
C7 C12 N7 O11 144.94(11)
N10 C14 N9 C13 -2.99(19)
N11 C14 N9 C13 177.65(11)
O13 C13 N9 C14 8.07(19)
N8 C13 N9 C14 -172.57(12)
